data_7235397
loop_
_publ_author_name
'Mirzaei, Masoud'
'Eshtiagh-Hosseini, Hossein'
'Bauz\'a, Antonio'
'Zarghami, Sara'
'Ballester, Pablo'
'Mague, Joel T.'
'Frontera, Antonio'

_publ_section_title
;
 On the importance of non covalent interactions in the structure of
 coordination Cu(ii) and Co(ii) complexes of pyrazine- and
 pyridine-dicarboxylic acid derivatives: experimental and theoretical
 views
;
_journal_issue 27
_journal_name_full CrystEngComm
_journal_page_first 6149
_journal_paper_doi 10.1039/C4CE00003J
_journal_volume 16
_journal_year 2014
_chemical_formula_sum 'C14 H20 Cu2 N2 O15'
_chemical_formula_weight 583.40
_space_group_IT_number 14
_space_group_name_Hall '-P 2ybc'
_space_group_name_H-M_alt 'P 1 21/c 1'
_symmetry_cell_setting monoclinic
_symmetry_space_group_name_H-M 'P 1 21/c 1'
_atom_sites_solution_hydrogens geom
_atom_sites_solution_primary direct
_atom_sites_solution_secondary difmap
_audit_creation_method SHELXL-97
_cell_angle_alpha 90.00
_cell_angle_beta 98.111(2)
_cell_angle_gamma 90.00
_cell_formula_units_Z 4
_cell_length_a 8.3425(5)
_cell_length_b 27.1640(17)
_cell_length_c 9.5946(6)
_cell_measurement_reflns_used 9918
_cell_measurement_temperature 100(2)
_cell_measurement_theta_max 39.26
_cell_measurement_theta_min 2.89
_cell_volume 2152.5(2)
_computing_cell_refinement 'Bruker APEX2 v2011.4-0'
_computing_data_collection 'Bruker APEX2 v2011.4-0'
_computing_data_reduction 'Bruker SAINT V7.60A'
_computing_molecular_graphics 'Bruker SHELXTL'
_computing_publication_material 'Bruker SHELXTL'
_computing_structure_refinement 'SHELXS-97 (Sheldrick, 2008)'
_computing_structure_solution Sir2011
_diffrn_ambient_temperature 100(2)
_diffrn_detector_area_resol_mean 512
_diffrn_detector_type '4K CCD area detector APEX II'
_diffrn_measured_fraction_theta_full 0.963
_diffrn_measured_fraction_theta_max 0.951
_diffrn_measurement_device_type 'Kappa 4-axis goniometer bruker-nonius'
_diffrn_measurement_method
;
 Fullsphere data collection, phi and omega scans
;
_diffrn_measurement_specimen_support 'magnetic support with MicroMount'
_diffrn_radiation_monochromator 'Multilayer Montel 200 mirrors'
_diffrn_radiation_type MoK\a
_diffrn_radiation_wavelength 0.71073
_diffrn_reflns_av_R_equivalents 0.0205
_diffrn_reflns_av_sigmaI/netI 0.0166
_diffrn_reflns_limit_h_max 14
_diffrn_reflns_limit_h_min -13
_diffrn_reflns_limit_k_max 48
_diffrn_reflns_limit_k_min -48
_diffrn_reflns_limit_l_max 15
_diffrn_reflns_limit_l_min -17
_diffrn_reflns_number 55047
_diffrn_reflns_theta_full 25.00
_diffrn_reflns_theta_max 39.61
_diffrn_reflns_theta_min 2.62
_diffrn_source 'Rotating anode X-ray tube'
_diffrn_source_current 70
_diffrn_source_power 50
_diffrn_source_size '3 mm x 0.3 mm fine focus'
_diffrn_source_type 'Bruker-Nonius FR 591'
_exptl_absorpt_coefficient_mu 2.055
_exptl_absorpt_correction_T_max 0.5776
_exptl_absorpt_correction_T_min 0.5776
_exptl_absorpt_correction_type empirical
_exptl_absorpt_process_details
; 
 SADABS Version 2008/1 Bruker-Nonius
 Blessing, Acta Cryst. (1995) A51 33-38
;
_exptl_crystal_colour brown
_exptl_crystal_density_diffrn 1.800
_exptl_crystal_density_method 'not measured'
_exptl_crystal_description Block
_exptl_crystal_F_000 1184
_exptl_crystal_size_max 0.30
_exptl_crystal_size_mid 0.30
_exptl_crystal_size_min 0.30
_refine_diff_density_max 0.948
_refine_diff_density_min -1.582
_refine_diff_density_rms 0.152
_refine_ls_extinction_method none
_refine_ls_goodness_of_fit_ref 1.171
_refine_ls_hydrogen_treatment noref
_refine_ls_matrix_type full
_refine_ls_number_parameters 341
_refine_ls_number_reflns 12365
_refine_ls_number_restraints 14
_refine_ls_restrained_S_all 1.171
_refine_ls_R_factor_all 0.0426
_refine_ls_R_factor_gt 0.0400
_refine_ls_shift/su_max 0.001
_refine_ls_shift/su_mean 0.000
_refine_ls_structure_factor_coef Fsqd
_refine_ls_weighting_details 'calc w=1/[\s^2^(Fo^2^)+(0.0580P)^2^+3.3794P] where P=(Fo^2^+2Fc^2^)/3'
_refine_ls_weighting_scheme calc
_refine_ls_wR_factor_gt 0.1237
_refine_ls_wR_factor_ref 0.1253
_reflns_number_gt 11576
_reflns_number_total 12365
_reflns_threshold_expression >2sigma(I)
_cod_data_source_file c4ce00003j1.cif
_cod_data_source_block mm2_0m
_cod_depositor_comments
;
The following automatic conversions were performed:

data item '_symmetry_cell_setting' value 'Monoclinic' was changed to
'monoclinic' in accordance with the
/home/saulius/struct/COD-crude-data/automatic-downloads/DataCite-retrospective/RSC/depositions/lib/dictionaries/cif_core.dic
dictionary named 'cif_core.dic' version 2.4.2 last updated on
2011-04-26.

Automatic conversion script
Id: cif_fix_values 6909 2019-04-08 15:41:33Z antanas 
;
_cod_original_sg_symbol_H-M P2(1)/c
_cod_database_code 7235397

loop_
_symmetry_equiv_pos_as_xyz
'x, y, z'
'-x, y+1/2, -z+1/2'
'-x, -y, -z'
'x, -y-1/2, z-1/2'

loop_
_atom_site_label
_atom_site_type_symbol
_atom_site_fract_x
_atom_site_fract_y
_atom_site_fract_z
_atom_site_U_iso_or_equiv
_atom_site_adp_type
_atom_site_occupancy
_atom_site_symmetry_multiplicity
_atom_site_calc_flag
_atom_site_refinement_flags
C1 C 0.04305(16) 0.18274(5) 0.61970(14) 0.00863(18) Uani 1 1 d .
C2 C 0.14517(16) 0.21446(5) 0.53715(13) 0.00792(17) Uani 1 1 d .
C3 C 0.14553(18) 0.26565(5) 0.53184(16) 0.0113(2) Uani 1 1 d .
H3 H 0.0757 0.2845 0.5812 0.014 Uiso 1 1 calc R
C4 C 0.2514(2) 0.28852(5) 0.45196(17) 0.0132(2) Uani 1 1 d .
H4 H 0.2561 0.3234 0.4482 0.016 Uiso 1 1 calc R
C5 C 0.35040(19) 0.26041(5) 0.37757(16) 0.0122(2) Uani 1 1 d .
H5 H 0.4234 0.2756 0.3231 0.015 Uiso 1 1 calc R
C6 C 0.33884(16) 0.20946(5) 0.38571(14) 0.00840(18) Uani 1 1 d .
C7 C 0.42443(16) 0.17235(5) 0.30454(14) 0.00936(18) Uani 1 1 d .
C8 C 0.07968(15) 0.02993(5) 0.33602(13) 0.00729(17) Uani 1 1 d .
C9 C 0.19277(15) 0.00777(4) 0.45586(13) 0.00657(16) Uani 1 1 d .
C10 C 0.20587(16) -0.04202(5) 0.48902(14) 0.00827(18) Uani 1 1 d .
H10 H 0.1403 -0.0657 0.4349 0.010 Uiso 1 1 calc R
C11 C 0.31765(17) -0.05627(5) 0.60375(14) 0.00921(18) Uani 1 1 d .
H11 H 0.3269 -0.0899 0.6306 0.011 Uiso 1 1 calc R
C12 C 0.41582(16) -0.02099(5) 0.67900(14) 0.00894(18) Uani 1 1 d .
H12 H 0.4946 -0.0301 0.7560 0.011 Uiso 1 1 calc R
C13 C 0.39517(15) 0.02798(5) 0.63813(13) 0.00699(17) Uani 1 1 d .
C14 C 0.49544(15) 0.07036(5) 0.70465(13) 0.00741(17) Uani 1 1 d .
Cu1 Cu 0.76190(2) 0.100754(7) 0.944097(18) 0.00869(4) Uani 1 1 d .
Cu2 Cu 0.25007(2) 0.113957(6) 0.486452(19) 0.00883(4) Uani 1 1 d .
N1 N 0.24055(13) 0.18799(4) 0.46587(12) 0.00692(15) Uani 1 1 d .
N2 N 0.28419(13) 0.04148(4) 0.53113(11) 0.00639(15) Uani 1 1 d .
O1 O 0.06679(14) 0.13644(4) 0.61296(12) 0.01003(15) Uani 1 1 d .
O2 O -0.05329(15) 0.20294(4) 0.68958(14) 0.01398(19) Uani 1 1 d .
O3 O 0.38430(14) 0.12766(4) 0.31947(12) 0.01061(16) Uani 1 1 d .
O4 O 0.52122(15) 0.18763(5) 0.22667(13) 0.01511(19) Uani 1 1 d .
O5 O 0.08014(13) 0.07656(4) 0.32807(11) 0.00970(16) Uani 1 1 d .
O6 O -0.00520(14) 0.00156(4) 0.25367(12) 0.01065(16) Uani 1 1 d .
O7 O 0.45590(14) 0.11325(4) 0.65942(12) 0.01036(16) Uani 1 1 d .
O8 O 0.61096(13) 0.05921(4) 0.79657(11) 0.00982(16) Uani 1 1 d .
O9 O 0.80284(17) 0.03146(4) 1.02794(13) 0.0154(2) Uani 1 1 d D
H19 H 0.864(4) 0.0205(12) 1.103(2) 0.023 Uiso 1 1 d D
H29 H 0.776(4) 0.0021(6) 0.993(3) 0.023 Uiso 1 1 d D
O10 O 0.91594(14) 0.13159(4) 1.11214(11) 0.01009(16) Uani 1 1 d D
H110 H 0.955(4) 0.1109(9) 1.179(2) 0.015 Uiso 1 1 d D
H210 H 0.882(4) 0.1579(7) 1.154(3) 0.015 Uiso 1 1 d D
O11 O 0.71212(13) 0.16359(4) 0.82074(12) 0.01039(16) Uani 1 1 d D
H111 H 0.786(3) 0.1722(11) 0.770(3) 0.016 Uiso 1 1 d D
H211 H 0.636(3) 0.1579(11) 0.749(2) 0.016 Uiso 1 1 d D
O12 O 0.56071(16) 0.11607(5) 1.03728(15) 0.0162(2) Uani 1 1 d D
H112 H 0.474(3) 0.0974(11) 1.028(4) 0.024 Uiso 1 1 d D
H212 H 0.554(6) 0.1393(12) 1.100(4) 0.052(13) Uiso 1 1 d D
O13 O 0.97874(13) 0.08917(4) 0.84815(11) 0.00897(15) Uani 1 1 d D
H113 H 0.999(4) 0.1054(10) 0.773(2) 0.013 Uiso 1 1 d D
H213 H 0.980(4) 0.0591(5) 0.816(3) 0.013 Uiso 1 1 d D
O1W O 0.25987(14) 0.07168(4) 0.05606(12) 0.01245(17) Uani 1 1 d D
H2W1 H 0.257(4) 0.0829(12) 0.1422(16) 0.019 Uiso 1 1 d D
H1W1 H 0.178(3) 0.0804(12) -0.008(3) 0.019 Uiso 1 1 d D
O2W O 0.85021(16) 0.20574(4) 0.27516(15) 0.0167(2) Uani 1 1 d D
H1W2 H 0.7449(12) 0.2046(13) 0.269(4) 0.025 Uiso 1 1 d D
H2W2 H 0.885(4) 0.2352(6) 0.257(4) 0.025 Uiso 1 1 d D

loop_
_atom_site_aniso_label
_atom_site_aniso_U_11
_atom_site_aniso_U_22
_atom_site_aniso_U_33
_atom_site_aniso_U_23
_atom_site_aniso_U_13
_atom_site_aniso_U_12
C1 0.0092(4) 0.0076(4) 0.0097(4) -0.0002(3) 0.0033(4) -0.0003(3)
C2 0.0087(4) 0.0066(4) 0.0088(4) -0.0004(3) 0.0026(3) 0.0003(3)
C3 0.0139(5) 0.0065(4) 0.0145(5) -0.0013(4) 0.0056(4) 0.0003(4)
C4 0.0185(6) 0.0061(4) 0.0160(5) -0.0006(4) 0.0060(5) -0.0015(4)
C5 0.0156(5) 0.0083(5) 0.0139(5) 0.0002(4) 0.0058(4) -0.0028(4)
C6 0.0091(4) 0.0080(4) 0.0085(4) -0.0004(3) 0.0028(3) -0.0010(3)
C7 0.0092(4) 0.0103(5) 0.0091(4) -0.0010(3) 0.0028(4) 0.0000(4)
C8 0.0079(4) 0.0068(4) 0.0064(4) -0.0001(3) -0.0016(3) 0.0012(3)
C9 0.0066(4) 0.0060(4) 0.0065(4) -0.0005(3) -0.0014(3) 0.0007(3)
C10 0.0083(4) 0.0066(4) 0.0091(4) -0.0003(3) -0.0015(3) 0.0003(3)
C11 0.0100(5) 0.0061(4) 0.0106(4) 0.0015(3) -0.0015(4) 0.0006(3)
C12 0.0088(4) 0.0076(4) 0.0093(4) 0.0015(3) -0.0025(4) 0.0007(3)
C13 0.0068(4) 0.0070(4) 0.0064(4) 0.0004(3) -0.0015(3) 0.0001(3)
C14 0.0072(4) 0.0078(4) 0.0066(4) -0.0005(3) -0.0012(3) -0.0005(3)
Cu1 0.00908(7) 0.00857(7) 0.00801(7) -0.00006(5) -0.00022(5) -0.00035(5)
Cu2 0.01020(7) 0.00735(7) 0.00858(7) 0.00018(5) 0.00009(5) 0.00080(5)
N1 0.0073(4) 0.0060(4) 0.0077(4) 0.0001(3) 0.0018(3) 0.0002(3)
N2 0.0064(4) 0.0058(3) 0.0063(3) 0.0000(3) -0.0014(3) 0.0004(3)
O1 0.0123(4) 0.0063(3) 0.0123(4) 0.0008(3) 0.0043(3) 0.0000(3)
O2 0.0152(4) 0.0103(4) 0.0190(5) -0.0010(3) 0.0111(4) 0.0007(3)
O3 0.0140(4) 0.0073(4) 0.0114(4) -0.0001(3) 0.0048(3) 0.0016(3)
O4 0.0156(5) 0.0154(5) 0.0167(5) -0.0031(4) 0.0106(4) -0.0040(4)
O5 0.0123(4) 0.0056(3) 0.0095(4) 0.0004(3) -0.0042(3) 0.0011(3)
O6 0.0122(4) 0.0078(4) 0.0101(4) -0.0024(3) -0.0053(3) 0.0009(3)
O7 0.0107(4) 0.0071(4) 0.0118(4) 0.0011(3) -0.0034(3) -0.0001(3)
O8 0.0095(4) 0.0094(4) 0.0088(3) -0.0003(3) -0.0050(3) 0.0004(3)
O9 0.0233(5) 0.0075(4) 0.0117(4) 0.0020(3) -0.0097(4) -0.0020(4)
O10 0.0130(4) 0.0080(4) 0.0081(3) -0.0011(3) -0.0023(3) 0.0003(3)
O11 0.0101(4) 0.0089(4) 0.0120(4) 0.0027(3) 0.0010(3) -0.0004(3)
O12 0.0135(5) 0.0169(5) 0.0203(5) -0.0083(4) 0.0100(4) -0.0059(4)
O13 0.0105(4) 0.0076(3) 0.0089(3) -0.0004(3) 0.0016(3) 0.0005(3)
O1W 0.0100(4) 0.0143(4) 0.0127(4) -0.0021(3) 0.0006(3) -0.0004(3)
O2W 0.0166(5) 0.0095(4) 0.0248(6) -0.0031(4) 0.0056(4) -0.0015(3)

loop_
_atom_type_symbol
_atom_type_description
_atom_type_scat_dispersion_real
_atom_type_scat_dispersion_imag
_atom_type_scat_source
C C 0.0033 0.0016 'International Tables Vol C Tables 4.2.6.8 and 6.1.1.4'
H H 0.0000 0.0000 'International Tables Vol C Tables 4.2.6.8 and 6.1.1.4'
N N 0.0061 0.0033 'International Tables Vol C Tables 4.2.6.8 and 6.1.1.4'
O O 0.0106 0.0060 'International Tables Vol C Tables 4.2.6.8 and 6.1.1.4'
Cu Cu 0.3201 1.2651 'International Tables Vol C Tables 4.2.6.8 and 6.1.1.4'

loop_
_geom_angle_atom_site_label_1
_geom_angle_atom_site_label_2
_geom_angle_atom_site_label_3
_geom_angle
O2 C1 O1 125.34(13)
O2 C1 C2 119.04(12)
O1 C1 C2 115.60(11)
N1 C2 C3 121.09(12)
N1 C2 C1 112.54(11)
C3 C2 C1 126.37(12)
C2 C3 C4 118.04(13)
C5 C4 C3 120.31(13)
C6 C5 C4 117.78(13)
N1 C6 C5 121.35(12)
N1 C6 C7 112.24(11)
C5 C6 C7 126.35(12)
O4 C7 O3 126.03(13)
O4 C7 C6 118.65(13)
O3 C7 C6 115.26(12)
O6 C8 O5 125.72(12)
O6 C8 C9 118.31(11)
O5 C8 C9 115.97(11)
N2 C9 C10 121.49(11)
N2 C9 C8 112.77(10)
C10 C9 C8 125.74(11)
C9 C10 C11 118.25(11)
C10 C11 C12 119.81(12)
C13 C12 C11 118.11(11)
N2 C13 C12 121.68(11)
N2 C13 C14 113.50(11)
C12 C13 C14 124.80(11)
O8 C14 O7 126.94(12)
O8 C14 C13 116.10(11)
O7 C14 C13 116.94(11)
O12 Cu1 O9 96.67(6)
O12 Cu1 O11 88.37(5)
O9 Cu1 O11 168.54(5)
O12 Cu1 O8 87.30(5)
O9 Cu1 O8 79.72(4)
O11 Cu1 O8 90.28(4)
O12 Cu1 O10 91.97(5)
O9 Cu1 O10 90.85(4)
O11 Cu1 O10 99.29(4)
O8 Cu1 O10 170.39(4)
O12 Cu1 O13 176.53(5)
O9 Cu1 O13 86.02(5)
O11 Cu1 O13 89.38(4)
O8 Cu1 O13 95.36(4)
O10 Cu1 O13 85.79(4)
N1 Cu2 N2 171.79(4)
N1 Cu2 O3 76.61(4)
N2 Cu2 O3 104.94(4)
N1 Cu2 O1 75.73(4)
N2 Cu2 O1 104.13(4)
O3 Cu2 O1 149.91(4)
N1 Cu2 O5 112.54(4)
N2 Cu2 O5 75.67(4)
O3 Cu2 O5 85.16(4)
O1 Cu2 O5 94.64(4)
N1 Cu2 O7 95.59(4)
N2 Cu2 O7 76.24(4)
O3 Cu2 O7 97.58(5)
O1 Cu2 O7 96.68(4)
O5 Cu2 O7 151.51(4)
C2 N1 C6 121.37(11)
C2 N1 Cu2 120.35(9)
C6 N1 Cu2 118.17(9)
C13 N2 C9 120.61(11)
C13 N2 Cu2 119.45(9)
C9 N2 Cu2 119.93(8)
C1 O1 Cu2 115.62(9)
C7 O3 Cu2 115.42(9)
C8 O5 Cu2 115.52(8)
C14 O7 Cu2 113.61(8)
C14 O8 Cu1 132.81(9)

loop_
_geom_bond_atom_site_label_1
_geom_bond_atom_site_label_2
_geom_bond_distance
C1 O2 1.2444(17)
C1 O1 1.2763(17)
C1 C2 1.5119(18)
C2 N1 1.3308(17)
C2 C3 1.3917(19)
C3 C4 1.395(2)
C4 C5 1.393(2)
C5 C6 1.3904(19)
C6 N1 1.3348(17)
C6 C7 1.5131(19)
C7 O4 1.2461(18)
C7 O3 1.2728(18)
C8 O6 1.2497(16)
C8 O5 1.2688(16)
C8 C9 1.5061(17)
C9 N2 1.3364(16)
C9 C10 1.3903(18)
C10 C11 1.3933(18)
C11 C12 1.3940(19)
C12 C13 1.3906(18)
C13 N2 1.3332(16)
C13 C14 1.5105(17)
C14 O8 1.2484(16)
C14 O7 1.2706(16)
Cu1 O12 2.0525(12)
Cu1 O9 2.0565(11)
Cu1 O11 2.0853(11)
Cu1 O8 2.0879(10)
Cu1 O10 2.0899(10)
Cu1 O13 2.1654(11)
Cu2 N1 2.0213(11)
Cu2 N2 2.0265(11)
Cu2 O3 2.1131(11)
Cu2 O1 2.1697(11)
Cu2 O5 2.1779(10)
Cu2 O7 2.2134(11)

loop_
_geom_torsion_atom_site_label_1
_geom_torsion_atom_site_label_2
_geom_torsion_atom_site_label_3
_geom_torsion_atom_site_label_4
_geom_torsion
O2 C1 C2 N1 -179.03(13)
O1 C1 C2 N1 2.27(17)
O2 C1 C2 C3 1.1(2)
O1 C1 C2 C3 -177.63(14)
N1 C2 C3 C4 -1.3(2)
C1 C2 C3 C4 178.54(14)
C2 C3 C4 C5 1.5(2)
C3 C4 C5 C6 0.3(2)
C4 C5 C6 N1 -2.3(2)
C4 C5 C6 C7 174.69(14)
N1 C6 C7 O4 -179.25(13)
C5 C6 C7 O4 3.5(2)
N1 C6 C7 O3 3.29(17)
C5 C6 C7 O3 -173.93(14)
O6 C8 C9 N2 176.04(12)
O5 C8 C9 N2 -3.78(17)
O6 C8 C9 C10 -3.8(2)
O5 C8 C9 C10 176.39(13)
N2 C9 C10 C11 0.0(2)
C8 C9 C10 C11 179.81(13)
C9 C10 C11 C12 -1.9(2)
C10 C11 C12 C13 1.6(2)
C11 C12 C13 N2 0.6(2)
C11 C12 C13 C14 -177.58(13)
N2 C13 C14 O8 -173.55(12)
C12 C13 C14 O8 4.8(2)
N2 C13 C14 O7 4.99(17)
C12 C13 C14 O7 -176.69(13)
C3 C2 N1 C6 -0.6(2)
C1 C2 N1 C6 179.45(12)
C3 C2 N1 Cu2 175.48(10)
C1 C2 N1 Cu2 -4.42(15)
C5 C6 N1 C2 2.5(2)
C7 C6 N1 C2 -174.85(12)
C5 C6 N1 Cu2 -173.68(11)
C7 C6 N1 Cu2 8.94(14)
N2 Cu2 N1 C2 -86.4(3)
O3 Cu2 N1 C2 171.71(11)
O1 Cu2 N1 C2 3.69(10)
O5 Cu2 N1 C2 92.83(10)
O7 Cu2 N1 C2 -91.80(10)
N2 Cu2 N1 C6 89.9(3)
O3 Cu2 N1 C6 -12.04(10)
O1 Cu2 N1 C6 179.94(11)
O5 Cu2 N1 C6 -90.92(10)
O7 Cu2 N1 C6 84.45(10)
C12 C13 N2 C9 -2.57(19)
C14 C13 N2 C9 175.81(11)
C12 C13 N2 Cu2 175.65(10)
C14 C13 N2 Cu2 -5.97(15)
C10 C9 N2 C13 2.25(19)
C8 C9 N2 C13 -177.58(11)
C10 C9 N2 Cu2 -175.96(10)
C8 C9 N2 Cu2 4.21(15)
N1 Cu2 N2 C13 -1.6(4)
O3 Cu2 N2 C13 98.26(10)
O1 Cu2 N2 C13 -89.61(10)
O5 Cu2 N2 C13 179.14(11)
O7 Cu2 N2 C13 3.94(10)
N1 Cu2 N2 C9 176.6(3)
O3 Cu2 N2 C9 -83.51(10)
O1 Cu2 N2 C9 88.62(10)
O5 Cu2 N2 C9 -2.63(10)
O7 Cu2 N2 C9 -177.83(11)
O2 C1 O1 Cu2 -177.97(12)
C2 C1 O1 Cu2 0.65(15)
N1 Cu2 O1 C1 -2.20(10)
N2 Cu2 O1 C1 169.34(10)
O3 Cu2 O1 C1 -25.95(15)
O5 Cu2 O1 C1 -114.29(10)
O7 Cu2 O1 C1 91.90(10)
O4 C7 O3 Cu2 169.54(12)
C6 C7 O3 Cu2 -13.22(15)
N1 Cu2 O3 C7 13.79(10)
N2 Cu2 O3 C7 -157.90(10)
O1 Cu2 O3 C7 37.44(15)
O5 Cu2 O3 C7 128.34(10)
O7 Cu2 O3 C7 -80.19(10)
O6 C8 O5 Cu2 -178.08(11)
C9 C8 O5 Cu2 1.72(15)
N1 Cu2 O5 C8 -179.58(10)
N2 Cu2 O5 C8 0.30(10)
O3 Cu2 O5 C8 107.09(10)
O1 Cu2 O5 C8 -103.11(10)
O7 Cu2 O5 C8 10.11(16)
O8 C14 O7 Cu2 176.55(12)
C13 C14 O7 Cu2 -1.81(15)
N1 Cu2 O7 C14 178.29(10)
N2 Cu2 O7 C14 -0.92(10)
O3 Cu2 O7 C14 -104.52(10)
O1 Cu2 O7 C14 102.04(10)
O5 Cu2 O7 C14 -10.70(16)
O7 C14 O8 Cu1 13.6(2)
C13 C14 O8 Cu1 -167.98(9)
O12 Cu1 O8 C14 65.27(14)
O9 Cu1 O8 C14 162.55(14)
O11 Cu1 O8 C14 -23.09(14)
O10 Cu1 O8 C14 151.1(2)
O13 Cu1 O8 C14 -112.49(13)
